data_7134572
loop_
_publ_author_name
'Smith, Lydia G.'
'Di Leva, Dalila'
'Shaw, Lloyd A.'
'Hughes, Eric'
'Kenwright, Alan M.'
'Beeby, Andrew'
'Wilson, Mark R.'
'Mahon, Clare S.'

_publ_section_title
;
 An unexpected chlorination of an organic sunscreen
;
_journal_issue 51
_journal_name_full 'Chemical Communications'
_journal_page_first 9314
_journal_page_last 9317
_journal_paper_doi 10.1039/D5CC01593F
_journal_volume 61
_journal_year 2025
_chemical_formula_moiety 'C24 H30.788 Cl0.212 N O4'
_chemical_formula_sum 'C24 H30.788 Cl0.212 N O4'
_chemical_formula_weight 404.837
_space_group_crystal_system monoclinic
_space_group_IT_number 15
_space_group_name_Hall '-I 2ya'
_space_group_name_H-M_alt 'I 1 2/a 1'
_symmetry_Int_Tables_number 15
_atom_sites_solution_primary dual
_audit_creation_date 2024-12-18
_audit_creation_method
;
Olex2 1.5-beta
(compiled 2024.02.16 svn.r378c4104 for OlexSys, GUI svn.r6928)
;
_audit_update_record
;
2024-12-18 deposited with the CCDC.	2025-05-20 downloaded from the CCDC.
;
_cell_angle_alpha 90
_cell_angle_beta 96.083(2)
_cell_angle_gamma 90
_cell_formula_units_Z 8
_cell_length_a 15.8699(7)
_cell_length_b 7.9825(3)
_cell_length_c 33.9739(18)
_cell_measurement_reflns_used 9729
_cell_measurement_temperature 120.00
_cell_measurement_theta_max 27.052
_cell_measurement_theta_min 2.412
_cell_volume 4279.6(3)
_computing_cell_refinement 'SAINT v8.40A (Bruker AXS, 2019)'
_computing_data_collection 'APEX4 v.2022.1-1 (Bruker AXS, 2022)'
_computing_data_reduction 'SAINT v8.40A (Bruker AXS, 2019)'
_computing_molecular_graphics 'Olex2 1.5-beta (Dolomanov et al., 2009)'
_computing_publication_material 'Olex2 1.5-beta (Dolomanov et al., 2009)'
_computing_structure_refinement 'olex2.refine 1.5-beta (Bourhis et al., 2015)'
_computing_structure_solution 'SHELXT 2018/2 (Sheldrick, 2018)'
_diffrn_ambient_temperature 120.00
_diffrn_detector 'Bruker PHOTON III C14 MM CPAD'
_diffrn_detector_area_resol_mean 54.4
_diffrn_detector_type 'CPA sensor'
_diffrn_measured_fraction_theta_full 0.9757
_diffrn_measured_fraction_theta_max 0.9708
_diffrn_measurement_device '3-circle diffractometer'
_diffrn_measurement_device_type 'Bruker D8 Venture B'
_diffrn_measurement_method '\w- and \f-scan'
_diffrn_radiation_monochromator 'focusing mirrors'
_diffrn_radiation_probe x-ray
_diffrn_radiation_type 'Mo K\a'
_diffrn_radiation_wavelength 0.71073
_diffrn_reflns_av_R_equivalents 0.0832
_diffrn_reflns_av_unetI/netI 0.0382
_diffrn_reflns_Laue_measured_fraction_full 0.9757
_diffrn_reflns_Laue_measured_fraction_max 0.9708
_diffrn_reflns_limit_h_max 20
_diffrn_reflns_limit_h_min -20
_diffrn_reflns_limit_k_max 10
_diffrn_reflns_limit_k_min -10
_diffrn_reflns_limit_l_max 43
_diffrn_reflns_limit_l_min -43
_diffrn_reflns_number 59216
_diffrn_reflns_point_group_measured_fraction_full 0.9757
_diffrn_reflns_point_group_measured_fraction_max 0.9708
_diffrn_reflns_theta_full 25.2417
_diffrn_reflns_theta_max 27.18
_diffrn_reflns_theta_min 2.41
_diffrn_source 'microfocus sealed X-ray tube'
_diffrn_source_current 1.4
_diffrn_source_power 0.07
_diffrn_source_type 'Incoatec I\mS 3.0 microsource'
_diffrn_source_voltage 50.0
_diffrn_standards_number 0
_exptl_absorpt_coefficient_mu 0.110
_exptl_absorpt_correction_T_max 0.7455
_exptl_absorpt_correction_T_min 0.7012
_exptl_absorpt_correction_type multi-scan
_exptl_absorpt_process_details
;
SADABS-2016/2 (Bruker,2016/2) was used for absorption correction.
wR2(int) was 0.0892 before and 0.0647 after correction.
The Ratio of minimum to maximum transmission is 0.9406.
The \l/2 correction factor is Not present.
;
_exptl_crystal_colour 'clear colourless'
_exptl_crystal_colour_lustre clear
_exptl_crystal_colour_primary colourless
_exptl_crystal_density_diffrn 1.257
_exptl_crystal_description block
_exptl_crystal_F_000 1740.536
_exptl_crystal_size_max 0.13
_exptl_crystal_size_mid 0.098
_exptl_crystal_size_min 0.051
_refine_diff_density_max 1.5298
_refine_diff_density_min -0.5932
_refine_diff_density_rms 0.0959
_refine_ls_d_res_high 0.7778
_refine_ls_d_res_low 8.4457
_refine_ls_goodness_of_fit_ref 1.0635
_refine_ls_hydrogen_treatment constr
_refine_ls_matrix_type full
_refine_ls_number_constraints 70
_refine_ls_number_parameters 341
_refine_ls_number_reflns 4626
_refine_ls_number_restraints 867
_refine_ls_restrained_S_all 0.9639
_refine_ls_R_factor_all 0.1182
_refine_ls_R_factor_gt 0.0849
_refine_ls_shift/su_max 0.0008
_refine_ls_shift/su_mean 0.0001
_refine_ls_structure_factor_coef Fsqd
_refine_ls_weighting_details 'w=1/[\s^2^(Fo^2^)+(0.0814P)^2^+16.3754P] where P=(Fo^2^+2Fc^2^)/3'
_refine_ls_weighting_scheme calc
_refine_ls_wR_factor_gt 0.2011
_refine_ls_wR_factor_ref 0.2253
_reflns_Friedel_coverage 0.0
_reflns_limit_h_max 20
_reflns_limit_h_min 0
_reflns_limit_k_max 10
_reflns_limit_k_min 0
_reflns_limit_l_max 42
_reflns_limit_l_min -43
_reflns_number_gt 3286
_reflns_number_total 4626
_reflns_threshold_expression I>=2u(I)
_cod_data_source_file d5cc01593f3.cif
_cod_data_source_block 24srv092
_cod_depositor_comments
;
The following automatic conversions were performed:

data item '_atom_sites_solution_primary' value 'Dual' was changed to
'dual' in accordance with the
/home/data/users/saulius/crontab/automatic-downloads/rss-feeds/RSC/lib/dictionaries/cif_core.dic
dictionary named 'cif_core.dic' version 2.4.2 last updated on
2011-04-26.

data item '_diffrn_radiation_probe' value 'X-ray' was changed to
'x-ray' in accordance with the
/home/data/users/saulius/crontab/automatic-downloads/rss-feeds/RSC/lib/dictionaries/cif_core.dic
dictionary named 'cif_core.dic' version 2.4.2 last updated on
2011-04-26.

Automatic conversion script
Id: cif_fix_values 8170 2020-07-09 18:12:32Z antanas 

 Adding full bibliography for 7134571--7134572.cif.
;
_cod_database_code 7134572
_computing_bruker_data_scaling 'SADABS V2012/1 (Bruker AXS Inc.)'
_olex2_refinement_description
;
1. Fixed Uiso
 At 1.2 times of:
  All C(H) groups, All C(H,H) groups
 At 1.5 times of:
  All C(H,H,H) groups, All O(H) groups
2. Restrained distances
 O5-C25 \\sim O4-C19
 with sigma of 0.02
 O5-C18 \\sim O4-C18
 with sigma of 0.02
 C26-C25 \\sim C20-C19 \\sim C21-C20 \\sim C27-C26 \\sim C28-C27 \\sim C22-C21
\\sim C23-C22 \\sim C29-C28
 \\sim C30-C29 \\sim C24-C23
 with sigma of 0.02
3. Uiso/Uaniso restraints and constraints
All non-hydrogen atoms have similar U: within 2A with sigma of 0.04 and sigma
for terminal atoms of 0.08 within 2A
4. Rigid body (RIGU) restrains
 O3, O4, O5, C18, C19, H19a, H19b, C20, H20a, H20b, C21, H21a, H21b, C22, H22a,
  H22b, C23, H23a, H23b, C24, H24a, H24b, H24c, C25, H25a, H25b, C26, H26a,
 H26b, C27, H27a, H27b, C28, H28a, H28b, C29, H29a, H29b, C30, H30a, H30b, H30c
 with sigma for 1-2 distances of 0.002 and sigma for 1-3 distances of 0.004
5. Others
 Sof(O5)=Sof(C25)=Sof(H25a)=Sof(H25b)=Sof(C26)=Sof(H26a)=Sof(H26b)=Sof(C27)=
 Sof(H27a)=Sof(H27b)=Sof(C28)=Sof(H28a)=Sof(H28b)=Sof(C29)=Sof(H29a)=Sof(H29b)=
 Sof(C30)=Sof(H30a)=Sof(H30b)=Sof(H30c)=1-FVAR(1)
 Sof(O4)=Sof(C19)=Sof(H19a)=Sof(H19b)=Sof(C20)=Sof(H20a)=Sof(H20b)=Sof(C21)=
 Sof(H21a)=Sof(H21b)=Sof(C22)=Sof(H22a)=Sof(H22b)=Sof(C23)=Sof(H23a)=Sof(H23b)=
 Sof(C24)=Sof(H24a)=Sof(H24b)=Sof(H24c)=FVAR(1)
 Sof(H4)=1-FVAR(2)
 Sof(Cl1)=FVAR(2)
6.a Secondary CH2 refined with riding coordinates:
 C8(H8a,H8b), C10(H10a,H10b), C19(H19a,H19b), C20(H20a,H20b), C21(H21a,H21b),
 C22(H22a,H22b), C23(H23a,H23b), C25(H25a,H25b), C26(H26a,H26b), C27(H27a,H27b),
  C28(H28a,H28b), C29(H29a,H29b)
6.b Aromatic/amide H refined with riding coordinates:
 C4(H4), C6(H6), C7(H7), C13(H13), C14(H14), C15(H15), C16(H16)
6.c Idealised Me refined as rotating group:
 C9(H9a,H9b,H9c), C11(H11a,H11b,H11c), C24(H24a,H24b,H24c), C30(H30a,H30b,H30c)
6.d Idealised tetrahedral OH refined as rotating group:
 O2(H2)
;
_olex2_diffrn_ambient_temperature_device 'Oxford Cryosystems 700'
_olex2_submission_original_sample_id 'Hexyl 2-(3-chloro-4-(diethylamino)-2-hydroxybenzoyl) benzoate '
_olex2_submission_special_instructions 'No special instructions were received'

loop_
_space_group_symop_id
_space_group_symop_operation_xyz
1 x,y,z
2 -x+1/2,y,-z
3 -x,-y,-z
4 x-1/2,-y,z
5 x+1/2,y+1/2,z+1/2
6 -x+1,y+1/2,-z+1/2
7 -x+1/2,-y+1/2,-z+1/2
8 x,-y+1/2,z+1/2

loop_
_atom_site_label
_atom_site_type_symbol
_atom_site_fract_x
_atom_site_fract_y
_atom_site_fract_z
_atom_site_U_iso_or_equiv
_atom_site_adp_type
_atom_site_occupancy
_atom_site_refinement_flags_posn
_atom_site_refinement_flags_adp
_atom_site_refinement_flags_occupancy
_atom_site_disorder_group
Cl1 Cl 0.83906(18) 0.0074(4) 0.71470(9) 0.0288(11) Uani 0.212(3) . U P 1
O1 O 0.96679(12) 0.4769(3) 0.63481(6) 0.0365(5) Uani 1.000000 . U . .
O2 O 0.93250(11) 0.2294(3) 0.67860(6) 0.0328(5) Uani 1.000000 . U . .
H2 H 0.9624(4) 0.293(3) 0.6661(9) 0.0492(7) Uiso 1.000000 GR . . .
O3 O 0.85992(14) 0.3481(3) 0.55997(7) 0.0425(5) Uani 1.000000 . U . .
O4 O 0.8507(3) 0.4947(5) 0.50207(11) 0.0431(10) Uani 0.625(5) D U P 1
O5 O 0.9000(6) 0.4950(10) 0.5104(2) 0.0578(18) Uani 0.375(5) D U P 2
N1 N 0.64417(13) 0.1427(3) 0.70236(6) 0.0278(5) Uani 1.000000 . U . .
C1 C 0.89002(17) 0.5126(3) 0.63031(8) 0.0278(6) Uani 1.000000 . U . .
C2 C 0.82774(16) 0.4252(3) 0.65043(7) 0.0254(5) Uani 1.000000 . U . .
C3 C 0.85121(16) 0.2827(3) 0.67392(7) 0.0245(5) Uani 1.000000 . U . .
C4 C 0.79152(16) 0.1904(3) 0.69153(7) 0.0244(5) Uani 1.000000 . U . .
H4 H 0.80928(16) 0.0958(3) 0.70723(7) 0.0293(6) Uiso 0.788(3) R . P 2
C5 C 0.70474(15) 0.2341(3) 0.68664(7) 0.0238(5) Uani 1.000000 . U . .
C6 C 0.68218(16) 0.3805(3) 0.66393(8) 0.0278(6) Uani 1.000000 . U . .
H6 H 0.62483(16) 0.4166(3) 0.66081(8) 0.0333(7) Uiso 1.000000 R . . .
C7 C 0.74151(17) 0.4692(3) 0.64667(8) 0.0294(6) Uani 1.000000 . U . .
H7 H 0.72390(17) 0.5652(3) 0.63141(8) 0.0352(7) Uiso 1.000000 R . . .
C8 C 0.66323(19) 0.0049(4) 0.72984(8) 0.0337(6) Uani 1.000000 . U . .
H8a H 0.71870(19) 0.0253(4) 0.74532(8) 0.0405(8) Uiso 1.000000 R . . .
H8b H 0.61960(19) 0.0003(4) 0.74860(8) 0.0405(8) Uiso 1.000000 R . . .
C9 C 0.6659(2) -0.1636(4) 0.70856(11) 0.0517(9) Uani 1.000000 . U . .
H9a H 0.7120(10) -0.1627(12) 0.6915(6) 0.0775(14) Uiso 1.000000 GR . . .
H9b H 0.6756(16) -0.2535(5) 0.72815(11) 0.0775(14) Uiso 1.000000 GR . . .
H9c H 0.6118(6) -0.1824(15) 0.6924(6) 0.0775(14) Uiso 1.000000 GR . . .
C10 C 0.55344(17) 0.1746(4) 0.69165(8) 0.0325(6) Uani 1.000000 . U . .
H10a H 0.54502(17) 0.2166(4) 0.66409(8) 0.0390(8) Uiso 1.000000 R . . .
H10b H 0.52221(17) 0.0675(4) 0.69257(8) 0.0390(8) Uiso 1.000000 R . . .
C11 C 0.5161(2) 0.3006(5) 0.71862(9) 0.0446(8) Uani 1.000000 . U . .
H11a H 0.4555(4) 0.314(2) 0.7103(4) 0.0669(12) Uiso 1.000000 GR . . .
H11b H 0.5240(13) 0.2599(14) 0.74598(13) 0.0669(12) Uiso 1.000000 GR . . .
H11c H 0.5448(10) 0.4086(9) 0.7169(5) 0.0669(12) Uiso 1.000000 GR . . .
C12 C 0.86365(18) 0.6588(3) 0.60382(8) 0.0300(6) Uani 1.000000 . U . .
C13 C 0.8549(2) 0.8154(4) 0.62110(9) 0.0399(7) Uani 1.000000 . U . .
H13 H 0.8603(2) 0.8250(4) 0.64912(9) 0.0479(9) Uiso 1.000000 R . . .
C14 C 0.8387(3) 0.9566(4) 0.59808(11) 0.0563(10) Uani 1.000000 . U . .
H14 H 0.8330(3) 1.0625(4) 0.61026(11) 0.0676(12) Uiso 1.000000 R . . .
C15 C 0.8308(3) 0.9438(4) 0.55752(11) 0.0596(11) Uani 1.000000 . U . .
H15 H 0.8199(3) 1.0412(4) 0.54174(11) 0.0715(13) Uiso 1.000000 R . . .
C16 C 0.8386(2) 0.7896(4) 0.53951(10) 0.0485(9) Uani 1.000000 . U . .
H16 H 0.8328(2) 0.7816(4) 0.51145(10) 0.0582(11) Uiso 1.000000 R . . .
C17 C 0.85474(19) 0.6469(3) 0.56237(8) 0.0340(7) Uani 1.000000 . U . .
C18 C 0.8609(2) 0.4800(4) 0.54320(9) 0.0432(7) Uani 1.000000 D U . .
C19 C 0.8528(4) 0.3446(8) 0.4771(2) 0.0547(16) Uani 0.625(5) D U P 1
H19a H 0.8377(4) 0.2440(8) 0.4919(2) 0.0657(19) Uiso 0.625(5) R U P 1
H19b H 0.8118(4) 0.3559(8) 0.4531(2) 0.0657(19) Uiso 0.625(5) R U P 1
C20 C 0.9370(5) 0.3297(11) 0.4663(3) 0.091(2) Uani 0.625(5) D U P 1
H20a H 0.9579(5) 0.4398(11) 0.4581(3) 0.109(3) Uiso 0.625(5) R U P 1
H20b H 0.9757(5) 0.2875(11) 0.4889(3) 0.109(3) Uiso 0.625(5) R U P 1
C21 C 0.9322(6) 0.2036(9) 0.4312(2) 0.075(2) Uani 0.625(5) D U P 1
H21a H 0.8881(6) 0.2406(9) 0.4102(2) 0.090(2) Uiso 0.625(5) R U P 1
H21b H 0.9872(6) 0.2022(9) 0.4199(2) 0.090(2) Uiso 0.625(5) R U P 1
C22 C 0.9120(6) 0.0307(8) 0.4442(2) 0.074(2) Uani 0.625(5) D U P 1
H22a H 0.9543(6) -0.0056(8) 0.4661(2) 0.089(3) Uiso 0.625(5) R U P 1
H22b H 0.8553(6) 0.0290(8) 0.4539(2) 0.089(3) Uiso 0.625(5) R U P 1
C23 C 0.9136(8) -0.0900(11) 0.4081(3) 0.079(3) Uani 0.625(5) D U P 1
H23a H 0.8646(8) -0.0666(11) 0.3883(3) 0.094(3) Uiso 0.625(5) R U P 1
H23b H 0.9662(8) -0.0726(11) 0.3953(3) 0.094(3) Uiso 0.625(5) R U P 1
C24 C 0.9097(9) -0.2603(14) 0.4218(4) 0.053(2) Uani 0.625(5) D U P 1
H24a H 0.917(3) -0.3373(14) 0.3999(6) 0.080(3) Uiso 0.625(5) GR U P 1
H24b H 0.9549(18) -0.279(2) 0.4433(10) 0.080(3) Uiso 0.625(5) GR U P 1
H24c H 0.8546(13) -0.280(2) 0.4315(13) 0.080(3) Uiso 0.625(5) GR U P 1
C25 C 0.9074(11) 0.3275(16) 0.4901(3) 0.075(3) Uani 0.375(5) D U P 2
H25a H 0.9681(11) 0.3029(16) 0.4885(3) 0.090(4) Uiso 0.375(5) R U P 2
H25b H 0.8847(11) 0.2391(16) 0.5065(3) 0.090(4) Uiso 0.375(5) R U P 2
C26 C 0.8619(9) 0.3205(15) 0.4498(3) 0.074(3) Uani 0.375(5) D U P 2
H26a H 0.8017(9) 0.3460(15) 0.4523(3) 0.089(4) Uiso 0.375(5) R U P 2
H26b H 0.8839(9) 0.4134(15) 0.4345(3) 0.089(4) Uiso 0.375(5) R U P 2
C27 C 0.8636(7) 0.1654(13) 0.4249(3) 0.056(2) Uani 0.375(5) D U P 2
H27a H 0.8181(7) 0.0912(13) 0.4326(3) 0.068(3) Uiso 0.375(5) R U P 2
H27b H 0.8470(7) 0.1998(13) 0.3972(3) 0.068(3) Uiso 0.375(5) R U P 2
C28 C 0.9369(6) 0.0657(12) 0.4247(3) 0.055(2) Uani 0.375(5) D U P 2
H28a H 0.9801(6) 0.1395(12) 0.4148(3) 0.067(3) Uiso 0.375(5) R U P 2
H28b H 0.9565(6) 0.0443(12) 0.4529(3) 0.067(3) Uiso 0.375(5) R U P 2
C29 C 0.9449(9) -0.0997(14) 0.4041(4) 0.053(3) Uani 0.375(5) D U P 2
H29a H 0.9292(9) -0.0820(14) 0.3754(4) 0.063(3) Uiso 0.375(5) R U P 2
H29b H 1.0053(9) -0.1332(14) 0.4076(4) 0.063(3) Uiso 0.375(5) R U P 2
C30 C 0.8946(17) -0.240(2) 0.4167(9) 0.062(5) Uani 0.375(5) D U P 2
H30a H 0.906(4) -0.341(3) 0.4016(19) 0.093(7) Uiso 0.375(5) GR U P 2
H30b H 0.910(4) -0.261(7) 0.4450(11) 0.093(7) Uiso 0.375(5) GR U P 2
H30c H 0.8342(17) -0.213(5) 0.412(2) 0.093(7) Uiso 0.375(5) GR U P 2

loop_
_atom_site_aniso_label
_atom_site_aniso_U_11
_atom_site_aniso_U_22
_atom_site_aniso_U_33
_atom_site_aniso_U_12
_atom_site_aniso_U_13
_atom_site_aniso_U_23
Cl1 0.0217(16) 0.0302(18) 0.0344(18) 0.0034(12) 0.0021(11) 0.0144(13)
O1 0.0296(10) 0.0364(12) 0.0454(12) 0.0017(9) 0.0125(9) 0.0036(9)
O2 0.0216(9) 0.0370(11) 0.0401(11) 0.0070(8) 0.0044(8) 0.0073(9)
O3 0.0590(14) 0.0234(10) 0.0483(12) -0.0050(9) 0.0202(10) -0.0057(8)
O4 0.059(2) 0.0424(19) 0.0307(15) -0.0284(16) 0.0177(12) -0.0105(10)
O5 0.071(3) 0.069(4) 0.037(2) -0.0117(19) 0.0228(15) -0.0086(15)
N1 0.0246(11) 0.0309(12) 0.0284(11) -0.0010(9) 0.0055(9) 0.0002(9)
C1 0.0292(14) 0.0258(14) 0.0293(13) 0.0019(11) 0.0072(10) -0.0018(11)
C2 0.0254(13) 0.0254(13) 0.0255(12) 0.0028(10) 0.0043(10) 0.0003(10)
C3 0.0235(12) 0.0266(13) 0.0234(12) 0.0046(10) 0.0022(9) -0.0027(10)
C4 0.0301(13) 0.0245(13) 0.0183(11) 0.0031(10) 0.0006(9) 0.0008(10)
C5 0.0245(12) 0.0277(14) 0.0197(11) 0.0003(10) 0.0045(9) -0.0055(10)
C6 0.0209(12) 0.0270(14) 0.0355(14) 0.0063(10) 0.0033(10) -0.0003(11)
C7 0.0289(13) 0.0256(14) 0.0333(14) 0.0075(11) 0.0017(11) 0.0046(11)
C8 0.0369(15) 0.0303(15) 0.0342(15) -0.0021(12) 0.0051(12) 0.0029(12)
C9 0.053(2) 0.0323(18) 0.065(2) 0.0023(15) -0.0117(17) -0.0038(16)
C10 0.0247(13) 0.0390(16) 0.0347(14) -0.0026(11) 0.0072(11) -0.0034(12)
C11 0.0388(17) 0.061(2) 0.0351(16) 0.0118(15) 0.0113(13) -0.0053(15)
C12 0.0359(15) 0.0240(14) 0.0307(14) -0.0037(11) 0.0061(11) 0.0010(11)
C13 0.0551(19) 0.0297(16) 0.0333(15) -0.0000(14) -0.0033(13) -0.0055(12)
C14 0.091(3) 0.0218(16) 0.051(2) -0.0007(16) -0.0172(19) -0.0077(14)
C15 0.105(3) 0.0222(16) 0.0461(19) -0.0140(18) -0.0164(19) 0.0066(14)
C16 0.081(2) 0.0272(16) 0.0352(17) -0.0205(16) -0.0039(16) 0.0051(13)
C17 0.0497(17) 0.0211(13) 0.0329(14) -0.0101(12) 0.0125(12) -0.0009(11)
C18 0.069(2) 0.0279(14) 0.0368(14) -0.0090(11) 0.0231(11) -0.0076(8)
C19 0.042(3) 0.060(3) 0.066(3) -0.0316(19) 0.023(2) -0.0349(19)
C20 0.059(3) 0.102(5) 0.118(5) -0.027(2) 0.043(2) -0.045(3)
C21 0.088(5) 0.066(3) 0.075(4) -0.008(2) 0.033(3) -0.0045(19)
C22 0.120(6) 0.057(3) 0.053(3) -0.012(2) 0.043(3) -0.0100(19)
C23 0.109(8) 0.069(4) 0.063(4) -0.006(3) 0.034(3) -0.020(2)
C24 0.041(4) 0.069(4) 0.051(5) -0.006(3) 0.009(3) -0.022(2)
C25 0.096(7) 0.081(5) 0.046(4) 0.008(3) 0.003(3) -0.019(2)
C26 0.095(7) 0.070(5) 0.055(4) 0.003(3) -0.005(3) -0.015(2)
C27 0.060(4) 0.071(5) 0.041(4) -0.015(3) 0.019(3) -0.006(2)
C28 0.061(4) 0.050(4) 0.057(5) -0.025(2) 0.019(3) -0.022(3)
C29 0.062(6) 0.050(4) 0.046(5) -0.015(3) 0.002(3) -0.022(3)
C30 0.067(11) 0.051(6) 0.068(9) -0.014(4) 0.009(6) -0.017(4)

loop_
_atom_type_symbol
_atom_type_scat_dispersion_real
_atom_type_scat_dispersion_imag
_atom_type_scat_Cromer_Mann_a1
_atom_type_scat_Cromer_Mann_a2
_atom_type_scat_Cromer_Mann_a3
_atom_type_scat_Cromer_Mann_a4
_atom_type_scat_Cromer_Mann_b1
_atom_type_scat_Cromer_Mann_b2
_atom_type_scat_Cromer_Mann_b3
_atom_type_scat_Cromer_Mann_b4
_atom_type_scat_Cromer_Mann_c
_atom_type_scat_source
_atom_type_scat_dispersion_source
C 0.00313 0.00162 2.31000 1.02000 1.58860 0.86500 20.84390 10.20750 0.56870 51.65120 0.21560 'International Tables Volume C Table 6.1.1.4 (pp. 500-502)' 'Brennan, Cowan, Rev. Sci. Instrum., 1992, 63, 850'
Cl 0.14908 0.15974 11.46040 7.19640 6.25560 1.64550 0.01040 1.16620 18.51940 47.77840 -9.55740 'International Tables Volume C Table 6.1.1.4 (pp. 500-502)' 'Brennan, Cowan, Rev. Sci. Instrum., 1992, 63, 850'
H 0.00000 0.00000 0.49300 0.32291 0.14019 0.04081 10.51090 26.12570 3.14236 57.79970 0.00304 'International Tables Volume C Table 6.1.1.4 (pp. 500-502)' 'Brennan, Cowan, Rev. Sci. Instrum., 1992, 63, 850'
N 0.00612 0.00332 12.21260 3.13220 2.01250 1.16630 0.00570 9.89330 28.99750 0.58260 -11.52900 'International Tables Volume C Table 6.1.1.4 (pp. 500-502)' 'Brennan, Cowan, Rev. Sci. Instrum., 1992, 63, 850'
O 0.01085 0.00610 3.04850 2.28680 1.54630 0.86700 13.27710 5.70110 0.32390 32.90890 0.25080 'International Tables Volume C Table 6.1.1.4 (pp. 500-502)' 'Brennan, Cowan, Rev. Sci. Instrum., 1992, 63, 850'

loop_
_exptl_crystal_face_index_h
_exptl_crystal_face_index_k
_exptl_crystal_face_index_l
_exptl_crystal_face_perp_dist
-2.00 -1.00 0.00 0.0610
1.00 1.00 -3.00 0.0430
-1.00 0.00 -1.00 0.0400
1.00 0.00 -3.00 0.0280
2.00 0.00 -3.00 0.0220
1.00 -2.00 0.00 0.0590
-2.00 0.00 3.00 0.0160
2.00 1.00 0.00 0.0320
-1.00 -1.00 3.00 0.0320
1.00 0.00 1.00 0.0050
-1.00 0.00 3.00 0.0130

loop_
_geom_angle_atom_site_label_1
_geom_angle_atom_site_label_2
_geom_angle_atom_site_label_3
_geom_angle
_geom_angle_site_symmetry_1
_geom_angle_site_symmetry_3
_geom_angle_publ_flag
C3 O2 H2 109.5 . . ?
C19 O4 C18 120.2(4) . . ?
C25 O5 C18 111.4(8) . . ?
C8 N1 C5 123.4(2) . . ?
C10 N1 C5 121.6(2) . . ?
C10 N1 C8 114.9(2) . . ?
C2 C1 O1 122.9(2) . . ?
C12 C1 O1 117.2(2) . . ?
C12 C1 C2 119.9(2) . . ?
C3 C2 C1 120.2(2) . . ?
C7 C2 C1 123.1(2) . . ?
C7 C2 C3 116.6(2) . . ?
C2 C3 O2 120.6(2) . . ?
C4 C3 O2 118.0(2) . . ?
C4 C3 C2 121.3(2) . . ?
C3 C4 Cl1 110.4(2) . . ?
H4 C4 Cl1 10.58(12) . . ?
H4 C4 C3 119.31(15) . . ?
C5 C4 Cl1 127.9(2) . . ?
C5 C4 C3 121.4(2) . . ?
C5 C4 H4 119.31(15) . . ?
C4 C5 N1 122.8(2) . . ?
C6 C5 N1 120.3(2) . . ?
C6 C5 C4 116.8(2) . . ?
H6 C6 C5 119.50(14) . . ?
C7 C6 C5 121.0(2) . . ?
C7 C6 H6 119.50(15) . . ?
C6 C7 C2 122.8(2) . . ?
H7 C7 C2 118.58(15) . . ?
H7 C7 C6 118.58(15) . . ?
H8a C8 N1 109.19(14) . . ?
H8b C8 N1 109.19(14) . . ?
H8b C8 H8a 107.9 . . ?
C9 C8 N1 112.1(2) . . ?
C9 C8 H8a 109.19(17) . . ?
C9 C8 H8b 109.19(19) . . ?
H9a C9 C8 109.5 . . ?
H9b C9 C8 109.5 . . ?
H9b C9 H9a 109.5 . . ?
H9c C9 C8 109.5 . . ?
H9c C9 H9a 109.5 . . ?
H9c C9 H9b 109.5 . . ?
H10a C10 N1 108.87(14) . . ?
H10b C10 N1 108.87(15) . . ?
H10b C10 H10a 107.7 . . ?
C11 C10 N1 113.5(2) . . ?
C11 C10 H10a 108.87(17) . . ?
C11 C10 H10b 108.87(17) . . ?
H11a C11 C10 109.5 . . ?
H11b C11 C10 109.5 . . ?
H11b C11 H11a 109.5 . . ?
H11c C11 C10 109.5 . . ?
H11c C11 H11a 109.5 . . ?
H11c C11 H11b 109.5 . . ?
C13 C12 C1 118.5(2) . . ?
C17 C12 C1 122.6(2) . . ?
C17 C12 C13 118.6(3) . . ?
H13 C13 C12 119.53(17) . . ?
C14 C13 C12 120.9(3) . . ?
C14 C13 H13 119.53(19) . . ?
H14 C14 C13 120.03(19) . . ?
C15 C14 C13 119.9(3) . . ?
C15 C14 H14 120.0(2) . . ?
H15 C15 C14 119.8(2) . . ?
C16 C15 C14 120.4(3) . . ?
C16 C15 H15 119.80(19) . . ?
H16 C16 C15 119.94(19) . . ?
C17 C16 C15 120.1(3) . . ?
C17 C16 H16 119.94(18) . . ?
C16 C17 C12 120.0(3) . . ?
C18 C17 C12 119.6(3) . . ?
C18 C17 C16 120.4(3) . . ?
O4 C18 O3 123.0(3) . . ?
O5 C18 O3 120.4(4) . . ?
O5 C18 O4 34.1(4) . . ?
C17 C18 O3 125.0(3) . . ?
C17 C18 O4 110.9(3) . . ?
C17 C18 O5 110.0(4) . . ?
H19a C19 O4 110.3(3) . . ?
H19b C19 O4 110.3(4) . . ?
H19b C19 H19a 108.5 . . ?
C20 C19 O4 107.2(5) . . ?
C20 C19 H19a 110.3(5) . . ?
C20 C19 H19b 110.3(5) . . ?
H20a C20 C19 110.5(5) . . ?
H20b C20 C19 110.5(6) . . ?
H20b C20 H20a 108.7 . . ?
C21 C20 C19 106.3(6) . . ?
C21 C20 H20a 110.5(4) . . ?
C21 C20 H20b 110.5(5) . . ?
H21a C21 C20 109.3(5) . . ?
H21b C21 C20 109.3(4) . . ?
H21b C21 H21a 108.0 . . ?
C22 C21 C20 111.4(6) . . ?
C22 C21 H21a 109.3(5) . . ?
C22 C21 H21b 109.3(5) . . ?
H22a C22 C21 110.0(5) . . ?
H22b C22 C21 110.0(5) . . ?
H22b C22 H22a 108.4 . . ?
C23 C22 C21 108.4(6) . . ?
C23 C22 H22a 110.0(6) . . ?
C23 C22 H22b 110.0(5) . . ?
H23a C23 C22 109.9(6) . . ?
H23b C23 C22 109.9(5) . . ?
H23b C23 H23a 108.3 . . ?
C24 C23 C22 108.8(9) . . ?
C24 C23 H23a 109.9(8) . . ?
C24 C23 H23b 109.9(7) . . ?
H24a C24 C23 109.5 . . ?
H24b C24 C23 109.5 . . ?
H24b C24 H24a 109.5 . . ?
H24c C24 C23 109.5 . . ?
H24c C24 H24a 109.5 . . ?
H24c C24 H24b 109.5 . . ?
H25a C25 O5 108.9(7) . . ?
H25b C25 O5 108.9(6) . . ?
H25b C25 H25a 107.704998511(19) . . ?
C26 C25 O5 113.6(10) . . ?
C26 C25 H25a 108.9(9) . . ?
C26 C25 H25b 108.9(8) . . ?
H26a C26 C25 107.1(9) . . ?
H26b C26 C25 107.1(8) . . ?
H26b C26 H26a 106.8 . . ?
C27 C26 C25 121.1(10) . . ?
C27 C26 H26a 107.1(7) . . ?
C27 C26 H26b 107.1(6) . . ?
H27a C27 C26 106.8(7) . . ?
H27b C27 C26 106.8(6) . . ?
H27b C27 H27a 106.6 . . ?
C28 C27 C26 122.2(9) . . ?
C28 C27 H27a 106.8(6) . . ?
C28 C27 H27b 106.8(6) . . ?
H28a C28 C27 105.5(6) . . ?
H28b C28 C27 105.5(6) . . ?
H28b C28 H28a 106.047204301(15) . . ?
C29 C28 C27 127.4(10) . . ?
C29 C28 H28a 105.5(6) . . ?
C29 C28 H28b 105.5(8) . . ?
H29a C29 C28 108.0(8) . . ?
H29b C29 C28 108.0(7) . . ?
H29b C29 H29a 107.2 . . ?
C30 C29 C28 117.3(15) . . ?
C30 C29 H29a 108.0(14) . . ?
C30 C29 H29b 108.0(13) . . ?
H30a C30 C29 109.5 . . ?
H30b C30 C29 109.5 . . ?
H30b C30 H30a 109.5 . . ?
H30c C30 C29 109.5 . . ?
H30c C30 H30a 109.5 . . ?
H30c C30 H30b 109.5 . . ?

loop_
_geom_bond_atom_site_label_1
_geom_bond_atom_site_label_2
_geom_bond_distance
_geom_bond_site_symmetry_2
_geom_bond_publ_flag
Cl1 C4 1.788(4) . ?
O1 C1 1.245(3) . ?
O2 H2 0.8400 . ?
O2 C3 1.352(3) . ?
O3 C18 1.198(4) . ?
O4 C18 1.395(5) . ?
O4 C19 1.471(6) . ?
O5 C18 1.338(7) . ?
O5 C25 1.514(13) . ?
N1 C5 1.360(3) . ?
N1 C8 1.454(4) . ?
N1 C10 1.470(3) . ?
C1 C2 1.440(4) . ?
C1 C12 1.506(4) . ?
C2 C3 1.417(4) . ?
C2 C7 1.406(4) . ?
C3 C4 1.385(4) . ?
C4 H4 0.9500 . ?
C4 C5 1.413(3) . ?
C5 C6 1.425(4) . ?
C6 H6 0.9500 . ?
C6 C7 1.360(4) . ?
C7 H7 0.9500 . ?
C8 H8a 0.9900 . ?
C8 H8b 0.9900 . ?
C8 C9 1.529(4) . ?
C9 H9a 0.9800 . ?
C9 H9b 0.9800 . ?
C9 H9c 0.9800 . ?
C10 H10a 0.9900 . ?
C10 H10b 0.9900 . ?
C10 C11 1.522(4) . ?
C11 H11a 0.9800 . ?
C11 H11b 0.9800 . ?
C11 H11c 0.9800 . ?
C12 C13 1.394(4) . ?
C12 C17 1.403(4) . ?
C13 H13 0.9500 . ?
C13 C14 1.381(4) . ?
C14 H14 0.9500 . ?
C14 C15 1.374(5) . ?
C15 H15 0.9500 . ?
C15 C16 1.386(5) . ?
C16 H16 0.9500 . ?
C16 C17 1.387(4) . ?
C17 C18 1.491(4) . ?
C19 H19a 0.9900 . ?
C19 H19b 0.9900 . ?
C19 C20 1.428(8) . ?
C20 H20a 0.9900 . ?
C20 H20b 0.9900 . ?
C20 C21 1.555(9) . ?
C21 H21a 0.9900 . ?
C21 H21b 0.9900 . ?
C21 C22 1.494(9) . ?
C22 H22a 0.9900 . ?
C22 H22b 0.9900 . ?
C22 C23 1.563(9) . ?
C23 H23a 0.9900 . ?
C23 H23b 0.9900 . ?
C23 C24 1.441(12) . ?
C24 H24a 0.9800 . ?
C24 H24b 0.9800 . ?
C24 H24c 0.9800 . ?
C25 H25a 0.9900 . ?
C25 H25b 0.9900 . ?
C25 C26 1.480(13) . ?
C26 H26a 0.9900 . ?
C26 H26b 0.9900 . ?
C26 C27 1.501(12) . ?
C27 H27a 0.9900 . ?
C27 H27b 0.9900 . ?
C27 C28 1.411(12) . ?
C28 H28a 0.9900 . ?
C28 H28b 0.9900 . ?
C28 C29 1.507(12) . ?
C29 H29a 0.9900 . ?
C29 H29b 0.9900 . ?
C29 C30 1.466(16) . ?
C30 H30a 0.9800 . ?
C30 H30b 0.9800 . ?
C30 H30c 0.9800 . ?

loop_
_geom_hbond_atom_site_label_D
_geom_hbond_atom_site_label_H
_geom_hbond_atom_site_label_A
_geom_hbond_distance_DH
_geom_hbond_distance_HA
_geom_hbond_distance_DA
_geom_hbond_angle_DHA
_geom_hbond_site_symmetry_A
O2 H2 O1 0.8400 1.818(3) 2.566(3) 147.39(10) .

loop_
_geom_torsion_atom_site_label_1
_geom_torsion_atom_site_label_2
_geom_torsion_atom_site_label_3
_geom_torsion_atom_site_label_4
_geom_torsion
_geom_torsion_site_symmetry_1
_geom_torsion_site_symmetry_2
_geom_torsion_site_symmetry_3
_geom_torsion_site_symmetry_4
_geom_torsion_publ_flag
Cl1 C4 C3 O2 -3.7(2) . . . . ?
Cl1 C4 C3 C2 174.0(2) . . . . ?
Cl1 C4 C5 N1 5.1(3) . . . . ?
Cl1 C4 C5 C6 -174.6(3) . . . . ?
O1 C1 C2 C3 -5.7(3) . . . . ?
O1 C1 C2 C7 177.4(3) . . . . ?
O1 C1 C12 C13 -95.5(3) . . . . ?
O1 C1 C12 C17 78.8(3) . . . . ?
O2 C3 C2 C1 1.7(3) . . . . ?
O2 C3 C2 C7 178.8(2) . . . . ?
O2 C3 C4 C5 -177.4(2) . . . . ?
O3 C18 O4 C19 -10.6(5) . . . . ?
O3 C18 O5 C25 23.0(7) . . . . ?
O3 C18 C17 C12 12.2(4) . . . . ?
O3 C18 C17 C16 -166.4(4) . . . . ?
O4 C18 O5 C25 -82.0(9) . . . . ?
O4 C18 C17 C12 -179.8(3) . . . . ?
O4 C18 C17 C16 1.6(4) . . . . ?
O4 C19 C20 C21 -164.6(7) . . . . ?
O5 C18 C17 C12 -143.3(5) . . . . ?
O5 C18 C17 C16 38.0(6) . . . . ?
O5 C25 C26 C27 178.8(10) . . . . ?
N1 C5 C4 C3 177.6(2) . . . . ?
N1 C5 C6 C7 -177.3(2) . . . . ?
C1 C2 C3 C4 -175.9(2) . . . . ?
C1 C2 C7 C6 176.1(3) . . . . ?
C1 C12 C13 C14 173.9(3) . . . . ?
C1 C12 C17 C16 -173.6(3) . . . . ?
C1 C12 C17 C18 7.8(3) . . . . ?
C2 C3 C4 C5 0.3(3) . . . . ?
C2 C7 C6 C5 -1.0(3) . . . . ?
C3 C4 C5 C6 -2.1(3) . . . . ?
C4 C5 C6 C7 2.4(3) . . . . ?
C12 C13 C14 C15 0.1(4) . . . . ?
C12 C17 C16 C15 -0.3(4) . . . . ?
C13 C14 C15 C16 0.3(5) . . . . ?
C14 C15 C16 C17 -0.2(5) . . . . ?
C15 C16 C17 C18 178.3(4) . . . . ?
C19 C20 C21 C22 -67.8(9) . . . . ?
C20 C21 C22 C23 -176.7(8) . . . . ?
C21 C22 C23 C24 169.5(10) . . . . ?
C25 C26 C27 C28 -38.1(17) . . . . ?
C26 C27 C28 C29 174.2(11) . . . . ?
C27 C28 C29 C30 -62.8(18) . . . . ?

loop_
_restr_equal_distance_atom_site_label_1
_restr_equal_distance_atom_site_label_2
_restr_equal_distance_site_symmetry_2
_restr_equal_distance_class_id
O4 C18 1 2
O4 C19 1 1
O5 C18 1 2
O5 C25 1 1
C20 C19 1 3
C21 C20 1 3
C22 C21 1 3
C23 C22 1 3
C24 C23 1 3
C26 C25 1 3
C27 C26 1 3
C28 C27 1 3
C29 C28 1 3
C30 C29 1 3

loop_
_restr_equal_distance_class_class_id
_restr_equal_distance_class_target_weight_param
_restr_equal_distance_class_average
_restr_equal_distance_class_esd
_restr_equal_distance_class_diff_max
1 0.0200 1.4924 0.0216 0.0216
2 0.0200 1.3664 0.0282 0.0282
3 0.0200 1.4846 0.0479 0.0787

loop_
_restr_U_similar_atom_site_label_1
_restr_U_similar_atom_site_label_2
_restr_U_similar_weight_param
Cl1 C4 0.0800
Cl1 H4 0.0800
O1 C1 0.0800
O2 H2 0.0800
O2 C3 0.0400
O3 C18 0.0800
O4 O5 0.0400
O4 C18 0.0400
O4 C19 0.0400
O4 C25 0.0400
O5 C18 0.0400
O5 C19 0.0400
O5 C25 0.0400
N1 C5 0.0400
N1 C8 0.0400
N1 C10 0.0400
C1 C2 0.0400
C1 C12 0.0400
C2 C3 0.0400
C2 C7 0.0400
C3 C4 0.0400
C4 H4 0.0800
C4 C5 0.0400
C5 C6 0.0400
C6 H6 0.0800
C6 C7 0.0400
C7 H7 0.0800
C8 H8a 0.0800
C8 H8b 0.0800
C8 C9 0.0400
C9 H9a 0.0800
C9 H9b 0.0800
C9 H9c 0.0800
C10 H10a 0.0800
C10 H10b 0.0800
C10 C11 0.0400
C11 H11a 0.0800
C11 H11b 0.0800
C11 H11c 0.0800
C12 C13 0.0400
C12 C17 0.0400
C13 H13 0.0800
C13 C14 0.0400
C14 H14 0.0800
C14 C15 0.0400
C15 H15 0.0800
C15 C16 0.0400
C16 H16 0.0800
C16 C17 0.0400
C17 C18 0.0400
C19 H19a 0.0800
C19 H19b 0.0800
C19 C20 0.0400
C19 C25 0.0400
C19 H25b 0.0800
C19 C26 0.0400
C19 H26a 0.0800
H19a C25 0.0800
H19a H25b 0.0800
H19b C26 0.0800
H19b H26a 0.0800
C20 H20a 0.0800
C20 H20b 0.0800
C20 C21 0.0400
C20 C25 0.0400
C20 H25a 0.0800
C20 C26 0.0400
C20 H26b 0.0800
H20b C25 0.0800
H20b H25a 0.0800
C21 H21a 0.0800
C21 H21b 0.0800
C21 C22 0.0400
C21 C26 0.0400
C21 C27 0.0400
C21 C28 0.0400
C21 H28a 0.0800
C21 H28b 0.0800
H21a C27 0.0800
H21a H27b 0.0800
H21b C28 0.0800
H21b H28a 0.0800
C22 H22a 0.0800
C22 H22b 0.0800
C22 C23 0.0400
C22 C27 0.0400
C22 C28 0.0400
C22 H28b 0.0800
C22 C29 0.0400
H22a C28 0.0800
H22a H28b 0.0800
H22b C27 0.0800
H22b H27a 0.0800
C23 H23a 0.0800
C23 H23b 0.0800
C23 C24 0.0400
C23 C28 0.0400
C23 C29 0.0400
C23 H29a 0.0800
C23 H29b 0.0800
C23 C30 0.0400
H23a C29 0.0800
H23b C29 0.0800
H23b H29a 0.0800
H23b H29b 0.0800
C24 H24a 0.0800
C24 H24b 0.0800
C24 H24c 0.0800
C24 C29 0.0400
C24 C30 0.0400
C24 H30a 0.0800
C24 H30b 0.0800
C24 H30c 0.0800
H24a C30 0.0800
H24a H30a 0.0800
H24b C30 0.0800
H24b H30b 0.0800
H24c C30 0.0800
H24c H30b 0.0800
H24c H30c 0.0800
C25 H25a 0.0800
C25 H25b 0.0800
C25 C26 0.0400
C26 H26a 0.0800
C26 H26b 0.0800
C26 C27 0.0400
C27 H27a 0.0800
C27 H27b 0.0800
C27 C28 0.0400
C28 H28a 0.0800
C28 H28b 0.0800
C28 C29 0.0400
C29 H29a 0.0800
C29 H29b 0.0800
C29 C30 0.0400
C30 H30a 0.0800
C30 H30b 0.0800
C30 H30c 0.0800

loop_
_restr_rigu_atom_site_label_1
_restr_rigu_atom_site_label_2
_restr_rigu_target_weight_param
_restr_rigu_u13_diff
_restr_rigu_u23_diff
_restr_rigu_u33_diff
O3 O4 0.004000 0.020025 0.006435 0.004287
O3 O5 0.004000 0.017966 0.017068 -0.005934
O3 C18 0.002000 0.006794 0.003243 -0.001947
O4 O5 0.004000 0.016005 -0.003461 -0.013377
O4 C18 0.002000 0.001073 -0.005650 -0.005500
O4 C19 0.002000 0.001543 -0.001255 -0.000385
O4 C20 0.004000 0.011897 -0.019949 -0.005520
O5 C18 0.002000 0.001858 -0.002301 0.001803
O5 C25 0.002000 0.003255 -0.006086 -0.000665
O5 C26 0.004000 -0.006203 0.011122 -0.002617
C18 C19 0.004000 0.002698 0.017710 -0.009144
C18 C25 0.004000 -0.010568 0.007026 -0.020671
C19 C20 0.002000 0.004355 0.005313 -0.007868
C19 C21 0.004000 0.001789 -0.001077 -0.021592
C20 C21 0.002000 -0.002642 -0.009696 -0.000285
C20 C22 0.004000 0.028701 0.016587 0.021511
C21 C22 0.002000 0.001661 0.003016 0.007608
C21 C23 0.004000 0.001205 -0.017657 0.006421
C22 C23 0.002000 -0.000623 0.004304 -0.002434
C22 C24 0.004000 -0.005861 -0.011436 -0.003814
C23 C24 0.002000 0.002929 0.001535 -0.000940
C25 C26 0.002000 -0.007391 0.005577 -0.001325
C25 C27 0.004000 -0.003990 0.004544 -0.004349
C26 C27 0.002000 -0.001416 -0.006223 -0.003689
C26 C28 0.004000 -0.010370 -0.009771 0.012075
C27 C28 0.002000 0.006879 0.007417 -0.002151
C27 C29 0.004000 -0.008698 0.014182 0.015665
C28 C29 0.002000 0.000574 -0.002377 0.002748
C28 C30 0.004000 0.010133 0.001912 -0.007348
C29 C30 0.002000 0.000808 -0.000365 -0.000463
